data_7107971
loop_
_publ_author_name
'Celedonio M. Alvarez'
'Luis A. Garcia-Escudero'
'Raul Garcia-Rodriguez'
'Daniel Miguel'

_publ_section_title
;
 Beyond click chemistry^ spontaneous C-triazolyl transfer from copper to
 rhenium and transformation into mesoionic C-triazolylidene carbene
;
_journal_name_full Chem.Commun.
_journal_page_first 7209
_journal_paper_doi 10.1039/c2cc32725b
_journal_volume 48
_journal_year 2012
_chemical_formula_sum 'C12 H11 Br N5 O3 Re'
_chemical_formula_weight 539.37
_chemical_name_systematic
;
?
;
_space_group_IT_number 14
_symmetry_cell_setting monoclinic
_symmetry_space_group_name_Hall '-P 2ybc'
_symmetry_space_group_name_H-M 'P 1 21/c 1'
_atom_sites_solution_hydrogens geom
_atom_sites_solution_primary direct
_atom_sites_solution_secondary difmap
_audit_creation_method SHELXL-97
_cell_angle_alpha 90.00
_cell_angle_beta 101.093(6)
_cell_angle_gamma 90.00
_cell_formula_units_Z 4
_cell_length_a 13.9080(11)
_cell_length_b 9.1333(5)
_cell_length_c 13.1805(7)
_cell_measurement_reflns_used 3997
_cell_measurement_temperature 293(2)
_cell_measurement_theta_max 29.4313
_cell_measurement_theta_min 2.2254
_cell_volume 1642.98(18)
_computing_cell_refinement
;
'Wed Sep 14 11:42:31 2011'
;
_computing_data_collection
;
'Wed Sep 14 11:42:31 2011'
;
_computing_data_reduction
;
'Wed Sep 14 11:42:31 2011'
;
_computing_structure_refinement 'SHELXL-97 (Sheldrick, 1997)'
_computing_structure_solution 'SHELXS-97 (Sheldrick, 1990)'
_diffrn_ambient_temperature 293(2)
_diffrn_detector_area_resol_mean 10.4757
_diffrn_measured_fraction_theta_full 1.000
_diffrn_measured_fraction_theta_max 0.843
_diffrn_measurement_device_type 'SuperNova, Dual, Cu at zero, Atlas'
_diffrn_measurement_method '\w scans'
_diffrn_radiation_monochromator graphite
_diffrn_radiation_source 'fine-focus sealed tube'
_diffrn_radiation_type MoK\a
_diffrn_radiation_wavelength 0.71073
_diffrn_reflns_av_R_equivalents 0.0459
_diffrn_reflns_av_sigmaI/netI 0.0643
_diffrn_reflns_limit_h_max 19
_diffrn_reflns_limit_h_min -17
_diffrn_reflns_limit_k_max 12
_diffrn_reflns_limit_k_min -12
_diffrn_reflns_limit_l_max 18
_diffrn_reflns_limit_l_min -14
_diffrn_reflns_number 8215
_diffrn_reflns_theta_full 26.00
_diffrn_reflns_theta_max 29.50
_diffrn_reflns_theta_min 2.68
_exptl_absorpt_coefficient_mu 9.846
_exptl_absorpt_correction_T_max 0.508
_exptl_absorpt_correction_T_min 0.170
_exptl_absorpt_correction_type analytical
_exptl_absorpt_process_details
;
'Wed Sep 14 11:42:31 2011'
;
_exptl_crystal_density_diffrn 2.181
_exptl_crystal_density_method 'not measured'
_exptl_crystal_F_000 1008
_exptl_crystal_size_max 0.3549
_exptl_crystal_size_mid 0.1688
_exptl_crystal_size_min 0.0922
_refine_diff_density_max 2.068
_refine_diff_density_min -2.253
_refine_diff_density_rms 0.194
_refine_ls_extinction_method none
_refine_ls_goodness_of_fit_ref 1.040
_refine_ls_hydrogen_treatment constr
_refine_ls_matrix_type full
_refine_ls_number_parameters 199
_refine_ls_number_reflns 3863
_refine_ls_number_restraints 0
_refine_ls_restrained_S_all 1.040
_refine_ls_R_factor_all 0.0650
_refine_ls_R_factor_gt 0.0455
_refine_ls_shift/su_max 0.001
_refine_ls_shift/su_mean 0.000
_refine_ls_structure_factor_coef Fsqd
_refine_ls_weighting_details 'calc w=1/[\s^2^(Fo^2^)+(0.0420P)^2^+0.0000P] where P=(Fo^2^+2Fc^2^)/3'
_refine_ls_weighting_scheme calc
_refine_ls_wR_factor_gt 0.0917
_refine_ls_wR_factor_ref 0.1061
_reflns_number_gt 2970
_reflns_number_total 3863
_reflns_threshold_expression >2sigma(I)
_cod_data_source_file c2cc32725b.txt
_cod_data_source_block Compound_2_lg241b
_cod_original_cell_volume 1642.99(18)
_cod_database_code 7107971

loop_
_symmetry_equiv_pos_as_xyz
'x, y, z'
'-x, y+1/2, -z+1/2'
'-x, -y, -z'
'x, -y-1/2, z-1/2'

loop_
_atom_site_label
_atom_site_type_symbol
_atom_site_fract_x
_atom_site_fract_y
_atom_site_fract_z
_atom_site_U_iso_or_equiv
_atom_site_adp_type
_atom_site_occupancy
_atom_site_symmetry_multiplicity
_atom_site_calc_flag
_atom_site_refinement_flags
Re1 Re 0.77874(2) 0.35527(3) 0.908132(19) 0.03700(13) Uani 1 1 d .
Br1 Br 0.86257(7) 0.32107(9) 1.10277(5) 0.0480(2) Uani 1 1 d .
N1 N 0.9140(5) 0.2617(6) 0.8769(4) 0.0373(14) Uani 1 1 d .
N2 N 0.7569(5) 0.1192(7) 0.9084(4) 0.0425(16) Uani 1 1 d .
N3 N 0.6114(11) -0.1393(11) 0.7384(8) 0.115(4) Uani 1 1 d .
N4 N 0.6379(9) -0.1932(12) 0.6657(10) 0.097(3) Uani 1 1 d .
N5 N 0.6595(12) -0.2598(13) 0.6038(11) 0.152(6) Uani 1 1 d .
C1 C 0.7129(7) 0.3788(8) 0.7686(6) 0.052(2) Uani 1 1 d .
O1 O 0.6683(6) 0.3976(8) 0.6873(4) 0.078(2) Uani 1 1 d .
C2 C 0.6599(8) 0.4142(11) 0.9515(6) 0.066(3) Uani 1 1 d .
O2 O 0.5888(6) 0.4431(10) 0.9774(5) 0.106(3) Uani 1 1 d .
C3 C 0.8155(8) 0.5560(9) 0.9045(6) 0.060(2) Uani 1 1 d .
O3 O 0.8372(7) 0.6763(6) 0.9001(6) 0.089(3) Uani 1 1 d .
C11 C 0.9935(6) 0.3335(9) 0.8630(6) 0.048(2) Uani 1 1 d .
H11 H 0.9918 0.4353 0.8619 0.058 Uiso 1 1 calc R
C12 C 1.0776(7) 0.2652(12) 0.8500(6) 0.066(3) Uani 1 1 d .
H12 H 1.1313 0.3202 0.8400 0.079 Uiso 1 1 calc R
C13 C 1.0829(9) 0.1157(13) 0.8518(6) 0.076(3) Uani 1 1 d .
H13 H 1.1400 0.0678 0.8439 0.092 Uiso 1 1 calc R
C14 C 1.0022(8) 0.0386(9) 0.8655(6) 0.056(2) Uani 1 1 d .
H14 H 1.0036 -0.0632 0.8667 0.067 Uiso 1 1 calc R
C15 C 0.9173(7) 0.1137(8) 0.8777(5) 0.045(2) Uani 1 1 d .
C16 C 0.8302(7) 0.0421(8) 0.8958(5) 0.046(2) Uani 1 1 d .
H16 H 0.8273 -0.0596 0.8983 0.055 Uiso 1 1 calc R
C17 C 0.6678(7) 0.0450(10) 0.9253(6) 0.061(2) Uani 1 1 d .
H17A H 0.6522 0.0781 0.9902 0.073 Uiso 1 1 calc R
H17B H 0.6796 -0.0596 0.9305 0.073 Uiso 1 1 calc R
C18 C 0.5816(7) 0.0744(12) 0.8392(7) 0.078(3) Uani 1 1 d .
H18A H 0.5688 0.1788 0.8351 0.094 Uiso 1 1 calc R
H18B H 0.5240 0.0263 0.8550 0.094 Uiso 1 1 calc R
C19 C 0.5987(8) 0.0206(11) 0.7350(6) 0.081(3) Uani 1 1 d .
H19A H 0.5432 0.0466 0.6814 0.097 Uiso 1 1 calc R
H19B H 0.6567 0.0669 0.7189 0.097 Uiso 1 1 calc R

loop_
_atom_site_aniso_label
_atom_site_aniso_U_11
_atom_site_aniso_U_22
_atom_site_aniso_U_33
_atom_site_aniso_U_23
_atom_site_aniso_U_13
_atom_site_aniso_U_12
Re1 0.0486(2) 0.03146(19) 0.03055(18) 0.00006(10) 0.00672(13) 0.00721(13)
Br1 0.0647(6) 0.0457(4) 0.0315(4) 0.0003(3) 0.0040(3) -0.0012(4)
N1 0.047(4) 0.031(3) 0.034(3) -0.001(2) 0.009(3) 0.006(3)
N2 0.058(5) 0.042(4) 0.026(3) 0.000(2) 0.005(3) -0.012(3)
N3 0.183(14) 0.077(7) 0.084(7) -0.028(5) 0.027(8) -0.034(7)
N4 0.101(9) 0.070(6) 0.120(9) -0.017(6) 0.017(7) -0.012(6)
N5 0.192(16) 0.091(9) 0.192(13) -0.039(9) 0.083(12) 0.008(9)
C1 0.068(7) 0.048(5) 0.040(4) -0.007(3) 0.010(4) 0.009(4)
O1 0.094(6) 0.103(5) 0.031(3) 0.004(3) 0.000(3) 0.025(4)
C2 0.059(7) 0.082(7) 0.054(5) 0.005(5) 0.003(4) 0.030(5)
O2 0.064(6) 0.175(9) 0.081(5) -0.015(5) 0.020(4) 0.048(6)
C3 0.098(8) 0.030(4) 0.050(5) 0.000(3) 0.009(4) 0.012(5)
O3 0.135(8) 0.031(3) 0.099(5) 0.004(3) 0.017(5) 0.003(4)
C11 0.041(5) 0.059(5) 0.043(4) -0.001(4) 0.001(4) -0.001(4)
C12 0.044(6) 0.094(8) 0.059(5) 0.003(5) 0.010(4) 0.000(6)
C13 0.070(8) 0.117(9) 0.039(5) -0.009(5) 0.001(5) 0.045(7)
C14 0.066(7) 0.051(5) 0.048(4) -0.004(4) 0.005(4) 0.031(5)
C15 0.070(6) 0.033(4) 0.027(3) -0.004(3) 0.000(3) 0.008(4)
C16 0.069(6) 0.027(4) 0.039(4) 0.004(3) 0.003(4) 0.006(4)
C17 0.062(7) 0.067(6) 0.054(5) -0.011(4) 0.015(4) -0.029(5)
C18 0.055(7) 0.094(8) 0.082(6) -0.024(6) 0.005(5) -0.029(6)
C19 0.091(9) 0.080(7) 0.058(5) -0.017(5) -0.017(5) -0.027(6)

loop_
_atom_type_symbol
_atom_type_description
_atom_type_scat_dispersion_real
_atom_type_scat_dispersion_imag
_atom_type_scat_source
C C 0.0033 0.0016 'International Tables Vol C Tables 4.2.6.8 and 6.1.1.4'
H H 0.0000 0.0000 'International Tables Vol C Tables 4.2.6.8 and 6.1.1.4'
N N 0.0061 0.0033 'International Tables Vol C Tables 4.2.6.8 and 6.1.1.4'
O O 0.0106 0.0060 'International Tables Vol C Tables 4.2.6.8 and 6.1.1.4'
Br Br -0.2901 2.4595 'International Tables Vol C Tables 4.2.6.8 and 6.1.1.4'
Re Re -1.0185 7.2310 'International Tables Vol C Tables 4.2.6.8 and 6.1.1.4'

loop_
_geom_angle_atom_site_label_1
_geom_angle_atom_site_label_2
_geom_angle_atom_site_label_3
_geom_angle
C1 Re1 C3 87.1(3)
C1 Re1 C2 88.5(4)
C3 Re1 C2 89.3(4)
C1 Re1 N1 97.7(3)
C3 Re1 N1 97.3(3)
C2 Re1 N1 171.1(3)
C1 Re1 N2 94.1(3)
C3 Re1 N2 172.1(4)
C2 Re1 N2 98.6(4)
N1 Re1 N2 74.8(2)
C1 Re1 Br1 177.7(3)
C3 Re1 Br1 93.9(2)
C2 Re1 Br1 89.3(2)
N1 Re1 Br1 84.27(14)
N2 Re1 Br1 85.20(14)
C11 N1 C15 117.8(7)
C11 N1 Re1 127.3(5)
C15 N1 Re1 114.8(5)
C16 N2 C17 119.0(7)
C16 N2 Re1 115.6(6)
C17 N2 Re1 125.4(6)
N4 N3 C19 116.0(11)
N5 N4 N3 170.9(14)
O1 C1 Re1 175.3(8)
O2 C2 Re1 177.2(10)
O3 C3 Re1 178.5(7)
N1 C11 C12 123.2(8)
C11 C12 C13 119.9(10)
C12 C13 C14 118.3(9)
C13 C14 C15 119.6(8)
N1 C15 C14 121.1(8)
N1 C15 C16 115.4(7)
C14 C15 C16 123.5(8)
N2 C16 C15 119.3(7)
N2 C17 C18 112.1(7)
C17 C18 C19 112.5(9)
N3 C19 C18 109.4(9)

loop_
_geom_bond_atom_site_label_1
_geom_bond_atom_site_label_2
_geom_bond_distance
Re1 C1 1.903(8)
Re1 C3 1.906(9)
Re1 C2 1.926(10)
Re1 N1 2.176(6)
Re1 N2 2.177(6)
Re1 Br1 2.6244(8)
N1 C11 1.328(10)
N1 C15 1.352(8)
N2 C16 1.276(10)
N2 C17 1.467(10)
N3 N4 1.197(14)
N3 C19 1.471(13)
N4 N5 1.105(13)
C1 O1 1.142(9)
C2 O2 1.138(11)
C3 O3 1.144(10)
C11 C12 1.365(12)
C12 C13 1.367(13)
C13 C14 1.367(14)
C14 C15 1.402(12)
C15 C16 1.436(12)
C17 C18 1.508(12)
C18 C19 1.519(12)
